data_1535137
loop_
_publ_author_name
'Mattfeld, H.'
'Meyer, G.'

_publ_section_title
;
 Na2(Pr4O2)Cl9 and K2(PR4O2)Cl9, the first reduced quaternary praseodymium
 chlorides with anti-SiS2 analogous (Pr4/2O) chains
;
_journal_name_full 'Zeitschrift fuer Anorganische und Allgemeine Chemie'
_journal_page_first 85
_journal_page_last 89
_journal_volume 620
_journal_year 1994
_chemical_formula_sum 'Cl9 K2 O2 Pr4'
_chemical_name_systematic 'K2 Pr4 Cl9 O2'
_space_group_IT_number 11
_symmetry_space_group_name_Hall '-P 2yb'
_symmetry_space_group_name_H-M 'P 1 21/m 1'
_cell_angle_alpha 90
_cell_angle_beta 103.94
_cell_angle_gamma 90
_cell_formula_units_Z 2
_cell_length_a 8.206
_cell_length_b 11.332
_cell_length_c 9.492
_cell_volume 856.669
_citation_journal_id_ASTM ZAACAB
_cod_data_source_file Mattfeld_ZAACAB_1994_1549.cif
_cod_data_source_block Cl9K2O2Pr4
_cod_database_code 1535137

loop_
_symmetry_equiv_pos_as_xyz
x,y,z
-x,y+1/2,-z
-x,-y,-z
x,-y-1/2,z

loop_
_atom_site_label
_atom_site_type_symbol
_atom_site_fract_x
_atom_site_fract_y
_atom_site_fract_z
_atom_site_occupancy
_atom_site_U_iso_or_equiv
O1 O-2 0.5638 0.1282 0.0129 1 0.0
Pr3 Pr+2 0.2825 0.04344 0.9554 1 0.0
Cl2 Cl-1 0.2455 0.25 0.7504 1 0.0
Cl5 Cl-1 0.4894 0.9997 0.2795 1 0.0
Cl3 Cl-1 0.5857 0.25 0.5192 1 0.0
Cl6 Cl-1 0.8806 0.0928 0.295 1 0.0
Pr2 Pr+2 0.6027 0.25 0.2169 1 0.0
K1 K+1 0.2383 0.0531 0.4496 1 0.0
Pr1 Pr+2 0.6085 0.25 0.8294 1 0.0
Cl1 Cl-1 0.2444 0.25 0.139 1 0.0
Cl4 Cl-1 0.8983 0.4006 0.8784 1 0.0
